data_2009553
loop_
_publ_author_name
'Gourdon, Andr\'e'
'Lain\'e, Philippe'

_publ_section_title
;
 Bicyclo[2.2.1]hepta-2,5-diene-2,3-dicarboxamide, C~9~H~10~N~2~O~2~
;
_journal_issue 3
_journal_name_full 'Acta Crystallographica Section C'
_journal_page_first 414
_journal_page_last 415
_journal_paper_doi 10.1107/S0108270193002021
_journal_volume 50
_journal_year 1994
_chemical_formula_moiety 'C9 H10 N2 O2'
_chemical_formula_sum 'C9 H10 N2 O2'
_chemical_formula_weight 178.191
_chemical_name_systematic
;
Bicyclo(2.2.1)hepta-2,5-diene-2,3-dicarboxamide
;
_space_group_IT_number 14
_symmetry_cell_setting monoclinic
_symmetry_space_group_name_Hall '-P 2ybc'
_symmetry_space_group_name_H-M 'P 1 21/c 1'
_cell_angle_alpha 90.0
_cell_angle_beta 99.11(2)
_cell_angle_gamma 90.0
_cell_formula_units_Z 4
_cell_length_a 5.984(2)
_cell_length_b 11.703(4)
_cell_length_c 12.559(4)
_cell_measurement_reflns_used 25
_cell_measurement_temperature 297
_cell_measurement_theta_max 13
_cell_measurement_theta_min 12
_cell_volume 868.4(5)
_computing_cell_refinement 'CAD-4 Software CELDIM'
_computing_data_collection 'CAD-4 Software (Enraf-Nonius, 1989)'
_computing_data_reduction 'CRYSTALS RC85 (Watkin, Carruthers & Betteridge, 1985)'
_computing_molecular_graphics 'ORTEPII (Johnson, 1976)'
_computing_publication_material CRYSTALS
_computing_structure_refinement CRYSTALS
_computing_structure_solution 'CRYSTALS and SHELXS86 (Sheldrick, 1986)'
_diffrn_ambient_temperature 297
_diffrn_measurement_device 'CAD-4 Enraf-Nonius'
_diffrn_measurement_method \q/2\q
_diffrn_radiation_monochromator graphite
_diffrn_radiation_source xray_tube
_diffrn_radiation_type 'Mo K\a'
_diffrn_radiation_wavelength 0.71069
_diffrn_reflns_av_R_equivalents 0.017
_diffrn_reflns_limit_h_max 7
_diffrn_reflns_limit_h_min -7
_diffrn_reflns_limit_k_max 13
_diffrn_reflns_limit_k_min 0
_diffrn_reflns_limit_l_max 14
_diffrn_reflns_limit_l_min 0
_diffrn_reflns_number 1738
_diffrn_reflns_theta_max 25
_diffrn_reflns_theta_min 1
_diffrn_standards_decay_% 0
_diffrn_standards_interval_time 60
_diffrn_standards_number 3
_exptl_absorpt_coefficient_mu 0.0921
_exptl_absorpt_correction_type no
_exptl_crystal_colour colourless
_exptl_crystal_density_diffrn 1.363
_exptl_crystal_description prism
_exptl_crystal_size_max 0.32
_exptl_crystal_size_mid 0.27
_exptl_crystal_size_min 0.10
_refine_diff_density_max .19
_refine_diff_density_min -.163
_refine_ls_abs_structure_Flack 0
_refine_ls_extinction_coef 75(7)
_refine_ls_extinction_method 'Gaussian (Zachariasen, 1968)'
_refine_ls_goodness_of_fit_obs XX?
_refine_ls_hydrogen_treatment refxyz
_refine_ls_matrix_type full
_refine_ls_number_constraints 0
_refine_ls_number_parameters 149
_refine_ls_number_reflns 1060
_refine_ls_number_restraints 0
_refine_ls_R_factor_obs .040
_refine_ls_shift/esd_max .001
_refine_ls_shift/esd_mean .0004
_refine_ls_structure_factor_coef F
_refine_ls_weighting_scheme unit
_refine_ls_wR_factor_obs .039
_reflns_number_observed 1060
_reflns_number_total 1552
_reflns_observed_criterion >3sigma(I)
_cod_data_source_file pa1037.cif
_cod_data_source_block a
_cod_depositor_comments
;
The following automatic conversions were performed:

'_atom_site_thermal_displace_type' tag value 'Uij' was replaced with
'Uani' value 13 times.

Automatic conversion script
Id: cif_fix_values 1646 2011-03-28 12:23:43Z adriana 

The following automatic conversions were performed:

'_refine_ls_weighting_scheme' value '1' was changed to 'unit'.

Automatic conversion script
Id: cif_fix_values 3143 2015-03-26 13:38:13Z robertas 
;
_cod_original_cell_volume 868(3)
_cod_original_sg_symbol_H-M 'P 21/c'
_cod_database_code 2009553

loop_
_symmetry_equiv_pos_as_xyz
x,y,z
-x,-y,-z
x,1/2-y,1/2+z
-x,1/2+y,1/2-z

loop_
_atom_site_aniso_label
_atom_site_aniso_U_11
_atom_site_aniso_U_22
_atom_site_aniso_U_33
_atom_site_aniso_U_12
_atom_site_aniso_U_13
_atom_site_aniso_U_23
_atom_site_aniso_type_symbol
C(1) 0.045(2) 0.0320(10) 0.0290(10) -0.0030(10) 0.0050(10) 0.0000(10) C
C(2) 0.043(2) 0.0290(10) 0.0320(10) 0.0000(10) 0.0070(10) 0.0030(10) C
C(3) 0.055(2) 0.050(2) 0.0310(10) -0.0010(10) 0.0000(10) 0.0150(10) C
C(4) 0.063(2) 0.041(2) 0.070(2) 0.012(2) 0.018(2) 0.012(2) C
C(5) 0.052(2) 0.037(2) 0.071(2) -0.004(2) 0.005(2) 0.0060(10) C
C(6) 0.056(2) 0.048(2) 0.0330(10) -0.0050(10) 0.0120(10) 0.0120(10) C
C(7) 0.045(2) 0.0320(10) 0.0290(10) 0.0010(10) 0.0070(10) 0.0040(10) C
C(8) 0.049(2) 0.040(2) 0.0270(10) 0.0010(10) 0.0090(10) 0.0010(10) C
C(9) 0.035(2) 0.049(2) 0.078(2) -0.003(2) 0.011(2) 0.0030(10) C
N(11) 0.059(2) 0.0350(10) 0.0320(10) 0.0010(10) 0.0130(10) 0.0110(10) N
O(11) 0.0810(10) 0.0450(10) 0.0300(10) 0.0078(9) 0.0194(9) 0.0170(10) O
N(81) 0.084(2) 0.0450(10) 0.0300(10) -0.0050(10) -0.0050(10) 0.0170(10) N
O(81) 0.0690(10) 0.0390(10) 0.0310(10) -0.0009(8) 0.0036(9) 0.0170(10) O

loop_
_atom_site_label
_atom_site_fract_x
_atom_site_fract_y
_atom_site_fract_z
_atom_site_U_iso_or_equiv
_atom_site_thermal_displace_type
_atom_site_calc_flag
_atom_site_calc_attached_atom
_atom_site_type_symbol
C(1) 0.7854(4) 0.0713(2) 0.0988(2) 0.0347 Uani ? ? C
C(2) 0.6530(4) 0.1314(2) 0.1716(2) 0.0343 Uani ? ? C
C(3) 0.4618(5) 0.2134(3) 0.1247(2) 0.0431 Uani ? ? C
C(4) 0.5457(6) 0.3331(3) 0.1530(3) 0.0541 Uani ? ? C
C(5) 0.5708(5) 0.3439(3) 0.2560(3) 0.0514 Uani ? ? C
C(6) 0.5038(5) 0.2322(2) 0.3019(2) 0.0423 Uani ? ? C
C(7) 0.6795(4) 0.1423(2) 0.2792(2) 0.0347 Uani ? ? C
C(8) 0.8442(5) 0.0882(2) 0.3648(2) 0.0375 Uani ? ? C
C(9) 0.3082(5) 0.1987(3) 0.2118(3) 0.0510 Uani ? ? C
N(11) 0.8857(4) -0.0262(2) 0.1312(2) 0.0386 Uani ? ? N
O(11) 0.7947(3) 0.1135(2) 0.00890(10) 0.0440 Uani ? ? O
N(81) 0.8950(5) 0.1472(2) 0.4558(2) 0.0470 Uani ? ? N
O(81) 0.9266(3) -0.0070(2) 0.35340(10) 0.0425 Uani ? ? O
H(31) 0.399(5) 0.201(3) 0.049(2) 0.07 Uiso ? ? H
H(41) 0.587(5) 0.389(3) 0.098(2) 0.07 Uiso ? ? H
H(51) 0.640(5) 0.410(3) 0.307(2) 0.07 Uiso ? ? H
H(61) 0.475(5) 0.233(3) 0.376(2) 0.07 Uiso ? ? H
H(91) 0.248(5) 0.127(3) 0.218(3) 0.07 Uiso ? ? H
H(92) 0.188(5) 0.251(3) 0.207(2) 0.07 Uiso ? ? H
H(111) 0.894(5) -0.047(3) 0.206(3) 0.07 Uiso ? ? H
H(112) 0.981(5) -0.058(3) 0.092(3) 0.07 Uiso ? ? H
H(811) 0.831(5) 0.216(3) 0.463(2) 0.07 Uiso ? ? H
H(812) 0.979(5) 0.112(3) 0.514(3) 0.07 Uiso ? ? H

loop_
_atom_type_symbol
_atom_type_scat_dispersion_real
_atom_type_scat_dispersion_imag
_atom_type_scat_source
C .017 .009 International_Tables_Vol_IV_Table_2.3.1
H 0 0 International_Tables_Vol_IV_Table_2.3.1
O .047 .032 International_Tables_Vol_IV_Table_2.3.1
N .029 .018 International_Tables_Vol_IV_Table_2.3.1

loop_
_geom_angle_atom_site_label_1
_geom_angle_atom_site_label_2
_geom_angle_atom_site_label_3
_geom_angle_site_symmetry_3
_geom_angle
_geom_angle_publ_flag
N(11) C(1) C(2) . 118.7(2) yes
O(11) C(1) C(2) . 118.6(2) yes
O(11) C(1) N(11) . 122.7(2) yes
C(3) C(2) C(1) . 119.9(2) yes
C(7) C(2) C(1) . 132.8(2) yes
C(7) C(2) C(3) . 106.7(2) yes
C(4) C(3) C(2) . 106.8(2) yes
C(9) C(3) C(2) . 98.6(2) yes
C(9) C(3) C(4) . 98.6(2) yes
H(31) C(3) C(2) . 115.1(18) ?
H(31) C(3) C(4) . 115.7(18) ?
H(31) C(3) C(9) . 119.5(18) ?
C(5) C(4) C(3) . 108.0(3) yes
H(41) C(4) C(3) . 123.5(18) ?
H(41) C(4) C(5) . 128.2(18) ?
C(6) C(5) C(4) . 107.6(3) yes
H(51) C(5) C(4) . 131.2(17) ?
H(51) C(5) C(6) . 120.8(17) ?
C(7) C(6) C(5) . 106.8(2) yes
C(9) C(6) C(5) . 99.0(2) yes
C(9) C(6) C(7) . 98.7(2) yes
H(61) C(6) C(5) . 117.1(19) ?
H(61) C(6) C(7) . 114.4(18) ?
H(61) C(6) C(9) . 118.2(18) ?
C(6) C(7) C(2) . 106.0(2) yes
C(8) C(7) C(2) . 130.5(2) yes
C(8) C(7) C(6) . 123.4(2) yes
N(81) C(8) C(7) . 116.0(2) yes
O(81) C(8) C(7) . 122.3(2) yes
O(81) C(8) N(81) . 121.7(2) yes
C(6) C(9) C(3) . 91.3(2) yes
H(91) C(9) C(3) . 116.(2) ?
H(91) C(9) C(6) . 116.(2) ?
H(92) C(9) C(3) . 114.7(19) ?
H(92) C(9) C(6) . 111.3(19) ?
H(92) C(9) H(91) . 107.(3) ?
H(111) N(11) C(1) . 117.8(19) ?
H(112) N(11) C(1) . 119.(2) ?
H(112) N(11) H(111) . 120.(3) ?
H(811) N(81) C(8) . 121.(2) ?
H(812) N(81) C(8) . 119.(2) ?
H(812) N(81) H(811) . 120.(3) ?
N(11) H(111) O(81) . 151(3) yes
N(11) H(112) O(11) 2_755 174(3) ?
N(81) H(811) O(11) 3_555 160(3) ?
N(81) H(812) O(81) 2_756 162(3) ?

loop_
_geom_bond_atom_site_label_1
_geom_bond_atom_site_label_2
_geom_bond_site_symmetry_1
_geom_bond_site_symmetry_2
_geom_bond_distance
_geom_bond_publ_flag
C(1) C(2) . . 1.479(3) yes
C(1) N(11) . . 1.323(3) yes
C(1) O(11) . . 1.241(3) yes
C(2) C(3) . . 1.538(4) yes
C(2) C(7) . . 1.341(3) yes
C(3) C(4) . . 1.511(4) yes
C(3) C(9) . . 1.546(4) ?
C(3) H(31) . . 0.98(3) ?
C(4) C(5) . . 1.285(4) yes
C(4) H(41) . . 1.01(3) ?
C(5) C(6) . . 1.509(4) yes
C(5) H(51) . . 1.05(3) ?
C(6) C(7) . . 1.545(4) yes
C(6) C(9) . . 1.544(4) yes
C(6) H(61) . . 0.97(3) ?
C(7) C(8) . . 1.481(3) yes
C(8) N(81) . . 1.329(3) yes
C(8) O(81) . . 1.236(3) yes
C(9) H(91) . . 0.92(3) ?
C(9) H(92) . . 0.94(3) ?
N(11) H(111) . . 0.96(3) ?
N(11) H(112) . . 0.89(3) ?
N(81) H(811) . . 0.90(3) ?
N(81) H(812) . . 0.91(3) ?

loop_
_geom_contact_atom_site_label_1
_geom_contact_atom_site_label_2
_geom_contact_distance
_geom_contact_site_symmetry_2
_geom_contact_publ_flag
N(11) O(81) 2.772(3) . yes
O(81) H(111) 1.89(4) . yes
N(11) O(11) 2.978(3) 2_755 ?
O(11) H(112) 2.09(4) 2_755 ?
N(81) O(11) 2.962(3) 3_555 ?
O(11) H(811) 2.10(4) 3_554 ?
N(81) O(81) 2.960(3) 2_756 ?
O(81) H(812) 2.08(4) 2_756 ?

loop_
_geom_torsion_atom_site_label_1
_geom_torsion_atom_site_label_2
_geom_torsion_atom_site_label_3
_geom_torsion_atom_site_label_4
_geom_torsion
N(11) C(1) C(2) C(7) 34.68
O(11) C(1) C(2) C(7) 146.52
N(11) C(1) C(2) C(3) 155.29
O(11) C(1) C(2) C(3) 23.51
N(81) C(8) C(7) C(2) 152.49
O(81) C(8) C(7) C(2) 28.91
N(81) C(8) C(7) C(6) 24.21
O(81) C(8) C(7) C(6) 154.39
C(1) C(2) C(7) C(8) 6.14
C(3) C(2) C(7) C(6) 0.01
C(2) C(3) C(4) C(5) 65.68
C(3) C(4) C(5) C(6) 0.29
C(4) C(5) C(6) C(7) 66.31
C(5) C(6) C(7) C(2) 65.22
C(2) C(3) C(9) C(6) 55.68
C(3) C(9) C(6) C(7) 55.72
C(3) C(9) C(6) C(5) 53.01
C(5) C(4) C(3) C(9) 36.08
C(5) C(6) C(9) C(3) 53.01
C(2) C(7) C(6) C(9) 37.02
